data_7160223
loop_
_publ_author_name
'Koike, Daiki'
'Masu, Hyuma'
'Kikkawa, Shoko'
'Chiba, Ayako'
'Kamohara, Kaho'
'Okuda, Arisa'
'Hikawa, Hidemasa'
'Azumaya, Isao'

_publ_section_title
;
 Chiral spherical aromatic amides: one-step synthesis and their
 stereochemical/chiroptical properties
;
_journal_name_full 'Organic &amp; Biomolecular Chemistry'
_journal_paper_doi 10.1039/D4OB01458H
_journal_year 2024
_chemical_formula_sum 'C36 H30 N6 O6'
_chemical_formula_weight 642.66
_space_group_crystal_system trigonal
_space_group_IT_number 161
_space_group_name_Hall 'R 3 -2"c'
_space_group_name_H-M_alt 'R 3 c :H'
_atom_sites_solution_hydrogens geom
_audit_creation_method SHELXL-2019/1
_audit_update_record
;
2024-09-04 deposited with the CCDC.	2024-11-04 downloaded from the CCDC.
;
_cell_angle_alpha 90
_cell_angle_beta 90
_cell_angle_gamma 120
_cell_formula_units_Z 18
_cell_length_a 29.5567(6)
_cell_length_b 29.5567(6)
_cell_length_c 18.0997(5)
_cell_measurement_reflns_used 4874
_cell_measurement_temperature 93(2)
_cell_measurement_theta_max 18.7500
_cell_measurement_theta_min 2.7530
_cell_volume 13693.5(5)
_computing_structure_refinement 'SHELXL-2019/1 (Sheldrick, 2019)'
_diffrn_ambient_temperature 93(2)
_diffrn_measured_fraction_theta_full 1.000
_diffrn_measured_fraction_theta_max 0.941
_diffrn_measurement_device_type 'dtrek-CrysAlisPro-abstract goniometer imported rigaku-d*trek images'
_diffrn_measurement_method '\w scans'
_diffrn_radiation_type MoK\a
_diffrn_radiation_wavelength 0.71073
_diffrn_reflns_av_R_equivalents 0.1068
_diffrn_reflns_av_unetI/netI 0.1239
_diffrn_reflns_Laue_measured_fraction_full 1.000
_diffrn_reflns_Laue_measured_fraction_max 0.941
_diffrn_reflns_limit_h_max 40
_diffrn_reflns_limit_h_min -40
_diffrn_reflns_limit_k_max 39
_diffrn_reflns_limit_k_min -40
_diffrn_reflns_limit_l_max 24
_diffrn_reflns_limit_l_min -25
_diffrn_reflns_number 49036
_diffrn_reflns_point_group_measured_fraction_full 0.999
_diffrn_reflns_point_group_measured_fraction_max 0.909
_diffrn_reflns_theta_full 25.242
_diffrn_reflns_theta_max 29.564
_diffrn_reflns_theta_min 2.387
_exptl_absorpt_coefficient_mu 0.098
_exptl_absorpt_correction_T_max 1.00000
_exptl_absorpt_correction_T_min 0.83642
_exptl_absorpt_correction_type multi-scan
_exptl_absorpt_process_details
;
CrysAlisPro 1.171.38.43 (Rigaku Oxford Diffraction, 2015)
Empirical absorption correction using spherical harmonics,
 implemented in SCALE3 ABSPACK scaling algorithm.
;
_exptl_crystal_colour colourless
_exptl_crystal_density_diffrn 1.403
_exptl_crystal_description prismatic
_exptl_crystal_F_000 6048
_exptl_crystal_recrystallization_method 'Re-crystallisation from solvent'
_exptl_crystal_size_max 0.350
_exptl_crystal_size_mid 0.350
_exptl_crystal_size_min 0.250
_refine_diff_density_max 0.740
_refine_diff_density_min -0.386
_refine_diff_density_rms 0.119
_refine_ls_abs_structure_details
;
 Flack x determined using 1137 quotients [(I+)-(I-)]/[(I+)+(I-)]
 (Parsons, Flack and Wagner, Acta Cryst. B69 (2013) 249-259).
;
_refine_ls_abs_structure_Flack 0.3(10)
_refine_ls_extinction_method none
_refine_ls_goodness_of_fit_ref 1.030
_refine_ls_hydrogen_treatment constr
_refine_ls_matrix_type full
_refine_ls_number_parameters 438
_refine_ls_number_reflns 7759
_refine_ls_number_restraints 11
_refine_ls_restrained_S_all 1.029
_refine_ls_R_factor_all 0.2395
_refine_ls_R_factor_gt 0.0931
_refine_ls_shift/su_max 0.000
_refine_ls_shift/su_mean 0.000
_refine_ls_structure_factor_coef Fsqd
_refine_ls_weighting_details 'w=1/[\s^2^(Fo^2^)+(0.1248P)^2^] where P=(Fo^2^+2Fc^2^)/3'
_refine_ls_weighting_scheme calc
_refine_ls_wR_factor_gt 0.1965
_refine_ls_wR_factor_ref 0.2615
_reflns_Friedel_coverage 0.928
_reflns_Friedel_fraction_full 0.999
_reflns_Friedel_fraction_max 0.877
_reflns_number_gt 3145
_reflns_number_total 7759
_reflns_threshold_expression 'I > 2\s(I)'
_cod_data_source_file d4ob01458h2.cif
_cod_data_source_block Me_sphe1_a
_cod_original_cell_volume 13693.5(7)
_cod_database_code 7160223
_shelx_shelxl_version_number 2019/1
_shelx_space_group_comment
;
The symmetry employed for this shelxl refinement is uniquely defined
by the following loop, which should always be used as a source of
symmetry information in preference to the above space-group names.
They are only intended as comments.
;

loop_
_space_group_symop_operation_xyz
'x, y, z'
'-y, x-y, z'
'-x+y, -x, z'
'-y, -x, z+1/2'
'-x+y, y, z+1/2'
'x, x-y, z+1/2'
'x+2/3, y+1/3, z+1/3'
'-y+2/3, x-y+1/3, z+1/3'
'-x+y+2/3, -x+1/3, z+1/3'
'-y+2/3, -x+1/3, z+5/6'
'-x+y+2/3, y+1/3, z+5/6'
'x+2/3, x-y+1/3, z+5/6'
'x+1/3, y+2/3, z+2/3'
'-y+1/3, x-y+2/3, z+2/3'
'-x+y+1/3, -x+2/3, z+2/3'
'-y+1/3, -x+2/3, z+7/6'
'-x+y+1/3, y+2/3, z+7/6'
'x+1/3, x-y+2/3, z+7/6'

loop_
_atom_site_label
_atom_site_type_symbol
_atom_site_fract_x
_atom_site_fract_y
_atom_site_fract_z
_atom_site_U_iso_or_equiv
_atom_site_adp_type
_atom_site_occupancy
_atom_site_site_symmetry_order
_atom_site_calc_flag
_atom_site_refinement_flags_posn
_atom_site_refinement_flags_adp
_atom_site_refinement_flags_occupancy
_atom_site_disorder_assembly
_atom_site_disorder_group
O5A O 0.8288(5) 0.5045(5) 0.6609(8) 0.149(5) Uani 0.54(5) 1 d D . P A 1
C33A C 0.7887(4) 0.5030(4) 0.6280(5) 0.083(3) Uani 0.54(5) 1 d D . P A 1
N5A N 0.7422(4) 0.4622(4) 0.6381(4) 0.082(3) Uani 0.54(5) 1 d D . P A 1
C34A C 0.7379(5) 0.4227(5) 0.6783(8) 0.152(6) Uani 0.54(5) 1 d D . P A 1
H34A H 0.701896 0.395879 0.681001 0.228 Uiso 0.54(5) 1 calc R U P A 1
H34B H 0.757867 0.408904 0.655713 0.228 Uiso 0.54(5) 1 calc R U P A 1
H34C H 0.750969 0.434827 0.727171 0.228 Uiso 0.54(5) 1 calc R U P A 1
O6A O 0.6397(6) 0.5978(6) 0.3055(6) 0.159(6) Uani 0.54(5) 1 d D . P A 1
C35A C 0.6544(4) 0.5894(4) 0.3700(5) 0.084(3) Uani 0.54(5) 1 d D . P A 1
N6A N 0.6475(3) 0.6118(4) 0.4281(6) 0.089(3) Uani 0.54(5) 1 d D . P A 1
C36A C 0.6252(6) 0.6400(6) 0.4194(6) 0.150(6) Uani 0.54(5) 1 d D . P A 1
H36A H 0.622793 0.653808 0.466320 0.224 Uiso 0.54(5) 1 calc R U P A 1
H36B H 0.645739 0.668344 0.386172 0.224 Uiso 0.54(5) 1 calc R U P A 1
H36C H 0.590861 0.618770 0.399293 0.224 Uiso 0.54(5) 1 calc R U P A 1
O5B O 0.7379(5) 0.4227(5) 0.6783(8) 0.152(6) Uani 0.46(5) 1 d D . P A 2
C33B C 0.7422(4) 0.4622(4) 0.6381(4) 0.082(3) Uani 0.46(5) 1 d D . P A 2
N5B N 0.7887(4) 0.5030(4) 0.6280(5) 0.083(3) Uani 0.46(5) 1 d D . P A 2
C34B C 0.8288(5) 0.5045(5) 0.6609(8) 0.149(5) Uani 0.46(5) 1 d D . P A 2
H34D H 0.859987 0.536438 0.648351 0.224 Uiso 0.46(5) 1 calc R U P A 2
H34E H 0.823713 0.502899 0.713448 0.224 Uiso 0.46(5) 1 calc R U P A 2
H34F H 0.832184 0.475317 0.645195 0.224 Uiso 0.46(5) 1 calc R U P A 2
O6B O 0.6252(6) 0.6400(6) 0.4194(6) 0.150(6) Uani 0.46(5) 1 d D . P A 2
C35B C 0.6475(3) 0.6118(4) 0.4281(6) 0.089(3) Uani 0.46(5) 1 d D . P A 2
N6B N 0.6544(4) 0.5894(4) 0.3700(5) 0.084(3) Uani 0.46(5) 1 d D . P A 2
C36B C 0.6397(6) 0.5978(6) 0.3055(6) 0.159(6) Uani 0.46(5) 1 d D . P A 2
H36D H 0.646895 0.579316 0.267972 0.239 Uiso 0.46(5) 1 calc R U P A 2
H36E H 0.602888 0.585665 0.306510 0.239 Uiso 0.46(5) 1 calc R U P A 2
H36F H 0.658485 0.634528 0.294828 0.239 Uiso 0.46(5) 1 calc R U P A 2
O1 O 0.5824(3) 0.5442(3) 0.7228(4) 0.097(2) Uani 1 1 d . . . . .
O2 O 0.5694(3) 0.3445(3) 0.4498(4) 0.097(2) Uani 1 1 d . . . . .
O3 O 0.8169(3) 0.5540(3) 0.2768(4) 0.097(2) Uani 1 1 d . . . . .
O4 O 0.8639(3) 0.7210(3) 0.6147(4) 0.0957(19) Uani 1 1 d . . . . .
N1 N 0.5885(3) 0.4809(3) 0.6665(5) 0.090(2) Uani 1 1 d . . . . .
N2 N 0.6262(3) 0.4126(3) 0.3830(4) 0.095(3) Uani 1 1 d . . . . .
N3 N 0.8391(3) 0.5898(4) 0.3878(4) 0.094(3) Uani 1 1 d . . . . .
N4 N 0.7774(3) 0.6816(3) 0.6253(6) 0.093(3) Uani 1 1 d . . . . .
C1 C 0.6031(4) 0.5309(3) 0.6759(5) 0.068(2) Uani 1 1 d . . . . .
C2 C 0.5460(6) 0.4428(5) 0.7110(10) 0.171(8) Uani 1 1 d . . . . .
H2A H 0.539525 0.408455 0.698790 0.256 Uiso 1 1 calc R U . . .
H2B H 0.515198 0.444941 0.701373 0.256 Uiso 1 1 calc R U . . .
H2C H 0.555056 0.449694 0.762285 0.256 Uiso 1 1 calc R U . . .
C3 C 0.6182(4) 0.4638(3) 0.6217(5) 0.071(2) Uani 1 1 d . . . . .
C4 C 0.5978(3) 0.4373(3) 0.5579(5) 0.064(2) Uani 1 1 d . . . . .
H4 H 0.564748 0.429952 0.542654 0.077 Uiso 1 1 calc R U . . .
C5 C 0.6262(3) 0.4210(3) 0.5153(4) 0.062(2) Uani 1 1 d . . . . .
C6 C 0.6749(4) 0.4312(3) 0.5400(4) 0.065(2) Uani 1 1 d . . . . .
H6 H 0.693951 0.420261 0.511800 0.078 Uiso 1 1 calc R U . . .
C7 C 0.6959(4) 0.4575(3) 0.6063(5) 0.070(2) Uani 1 1 d . . . . .
C8 C 0.6667(4) 0.4747(3) 0.6475(5) 0.074(2) Uani 1 1 d . . . . .
H8 H 0.679866 0.493113 0.691352 0.088 Uiso 1 1 calc R U . . .
C9 C 0.6051(3) 0.3907(3) 0.4480(5) 0.067(2) Uani 1 1 d . . . . .
C10 C 0.6067(7) 0.3817(5) 0.3170(6) 0.180(9) Uani 1 1 d . . . . .
H10A H 0.621350 0.403707 0.274521 0.270 Uiso 1 1 calc R U . . .
H10B H 0.569291 0.365617 0.315676 0.270 Uiso 1 1 calc R U . . .
H10C H 0.616287 0.355111 0.316853 0.270 Uiso 1 1 calc R U . . .
C11 C 0.6628(4) 0.4685(3) 0.3766(4) 0.073(3) Uani 1 1 d . . . . .
C12 C 0.6427(4) 0.5013(4) 0.3829(4) 0.076(3) Uani 1 1 d . . . . .
H12 H 0.607450 0.487969 0.393273 0.092 Uiso 1 1 calc R U . . .
C13 C 0.6760(4) 0.5549(4) 0.3736(4) 0.071(2) Uani 1 1 d . . . . .
C14 C 0.7285(3) 0.5735(3) 0.3612(4) 0.066(2) Uani 1 1 d . . . . .
H14 H 0.750960 0.609245 0.356496 0.080 Uiso 1 1 calc R U . . .
C15 C 0.7485(3) 0.5400(3) 0.3556(4) 0.066(2) Uani 1 1 d . . . . .
C16 C 0.7140(4) 0.4862(3) 0.3627(4) 0.063(2) Uani 1 1 d . . . . .
H16 H 0.726192 0.462808 0.357906 0.076 Uiso 1 1 calc R U . . .
C17 C 0.8029(4) 0.5604(3) 0.3376(5) 0.068(2) Uani 1 1 d . . . . .
C18 C 0.8938(5) 0.6129(9) 0.3689(7) 0.186(10) Uani 1 1 d . . . . .
H18A H 0.914821 0.632245 0.410448 0.279 Uiso 1 1 calc R U . . .
H18B H 0.901563 0.636046 0.327621 0.279 Uiso 1 1 calc R U . . .
H18C H 0.901374 0.585872 0.356152 0.279 Uiso 1 1 calc R U . . .
C19 C 0.8253(3) 0.5909(4) 0.4657(5) 0.074(3) Uani 1 1 d . . . . .
C20 C 0.8101(3) 0.5473(4) 0.5063(6) 0.076(3) Uani 1 1 d . . . . .
H20 H 0.807510 0.517566 0.484645 0.091 Uiso 1 1 calc R U . . .
C21 C 0.7981(3) 0.5473(4) 0.5829(4) 0.068(2) Uani 1 1 d . . . . .
C22 C 0.8005(3) 0.5916(4) 0.6110(5) 0.064(2) Uani 1 1 d . . . . .
H22 H 0.791758 0.591883 0.660250 0.076 Uiso 1 1 calc R U . . .
C23 C 0.8154(3) 0.6358(3) 0.5684(4) 0.060(2) Uani 1 1 d . . . . .
C24 C 0.8289(3) 0.6356(4) 0.4949(4) 0.064(2) Uani 1 1 d . . . . .
H24 H 0.840218 0.665229 0.465804 0.076 Uiso 1 1 calc R U . . .
C25 C 0.8210(4) 0.6825(4) 0.6026(5) 0.068(2) Uani 1 1 d . . . . .
C26 C 0.7831(4) 0.7267(6) 0.6642(12) 0.184(9) Uani 1 1 d . . . . .
H26A H 0.749226 0.722788 0.672602 0.276 Uiso 1 1 calc R U . . .
H26B H 0.803791 0.757479 0.635176 0.276 Uiso 1 1 calc R U . . .
H26C H 0.799991 0.729884 0.710756 0.276 Uiso 1 1 calc R U . . .
C27 C 0.7256(3) 0.6418(4) 0.6001(6) 0.078(3) Uani 1 1 d . . . . .
C28 C 0.7132(4) 0.6429(4) 0.5272(6) 0.077(2) Uani 1 1 d . . . . .
H28 H 0.737557 0.667347 0.494859 0.092 Uiso 1 1 calc R U . . .
C29 C 0.6627(3) 0.6061(4) 0.5025(5) 0.069(2) Uani 1 1 d . . . . .
C30 C 0.6286(3) 0.5691(3) 0.5512(5) 0.064(2) Uani 1 1 d . . . . .
H30 H 0.595723 0.543893 0.534561 0.077 Uiso 1 1 calc R U . . .
C31 C 0.6420(3) 0.5685(3) 0.6249(5) 0.064(2) Uani 1 1 d . . . . .
C32 C 0.6912(3) 0.6061(3) 0.6499(5) 0.064(2) Uani 1 1 d . . . . .
H32 H 0.700517 0.607113 0.699237 0.077 Uiso 1 1 calc R U . . .

loop_
_atom_site_aniso_label
_atom_site_aniso_U_11
_atom_site_aniso_U_22
_atom_site_aniso_U_33
_atom_site_aniso_U_23
_atom_site_aniso_U_13
_atom_site_aniso_U_12
O5A 0.130(9) 0.139(10) 0.188(12) 0.022(8) -0.046(8) 0.074(8)
C33A 0.091(8) 0.097(7) 0.077(6) -0.001(5) -0.018(5) 0.058(7)
N5A 0.107(8) 0.082(6) 0.075(5) 0.002(5) -0.008(5) 0.061(6)
C34A 0.171(12) 0.142(10) 0.162(11) 0.032(8) -0.026(9) 0.093(9)
O6A 0.205(13) 0.202(13) 0.125(9) 0.024(8) -0.025(9) 0.143(11)
C35A 0.082(6) 0.090(6) 0.076(6) 0.016(5) -0.005(5) 0.040(5)
N6A 0.075(6) 0.091(6) 0.114(8) 0.024(6) 0.004(5) 0.051(5)
C36A 0.186(12) 0.198(13) 0.134(10) 0.032(8) 0.004(8) 0.147(12)
O5B 0.171(12) 0.142(10) 0.162(11) 0.032(8) -0.026(9) 0.093(9)
C33B 0.107(8) 0.082(6) 0.075(5) 0.002(5) -0.008(5) 0.061(6)
N5B 0.091(8) 0.097(7) 0.077(6) -0.001(5) -0.018(5) 0.058(7)
C34B 0.130(9) 0.139(10) 0.188(12) 0.022(8) -0.046(8) 0.074(8)
O6B 0.186(12) 0.198(13) 0.134(10) 0.032(8) 0.004(8) 0.147(12)
C35B 0.075(6) 0.091(6) 0.114(8) 0.024(6) 0.004(5) 0.051(5)
N6B 0.082(6) 0.090(6) 0.076(6) 0.016(5) -0.005(5) 0.040(5)
C36B 0.205(13) 0.202(13) 0.125(9) 0.024(8) -0.025(9) 0.143(11)
O1 0.114(5) 0.080(4) 0.105(5) -0.004(4) 0.021(4) 0.053(4)
O2 0.106(5) 0.076(5) 0.082(4) 0.011(4) 0.011(4) 0.024(4)
O3 0.093(5) 0.117(5) 0.070(4) -0.024(4) -0.012(4) 0.045(4)
O4 0.062(4) 0.094(5) 0.120(5) -0.013(4) 0.000(4) 0.032(4)
N1 0.105(6) 0.053(5) 0.114(6) 0.004(4) 0.039(5) 0.041(4)
N2 0.117(6) 0.062(5) 0.064(5) 0.017(4) 0.026(5) 0.014(5)
N3 0.069(5) 0.128(7) 0.056(4) -0.030(5) -0.005(4) 0.028(5)
N4 0.050(4) 0.089(6) 0.132(7) -0.034(5) 0.000(4) 0.029(4)
C1 0.073(6) 0.059(6) 0.077(6) -0.009(4) 0.014(5) 0.036(5)
C2 0.181(15) 0.061(7) 0.242(18) -0.001(9) 0.129(14) 0.038(8)
C3 0.080(7) 0.047(5) 0.081(6) 0.009(4) 0.025(5) 0.029(5)
C4 0.064(5) 0.051(5) 0.076(6) 0.011(4) 0.021(4) 0.027(4)
C5 0.067(6) 0.058(5) 0.058(5) 0.016(4) 0.015(4) 0.028(4)
C6 0.084(6) 0.057(5) 0.055(5) 0.012(4) 0.019(4) 0.035(5)
C7 0.077(6) 0.059(5) 0.074(6) 0.016(4) 0.015(5) 0.033(5)
C8 0.096(7) 0.048(5) 0.070(5) -0.003(4) 0.006(5) 0.031(5)
C9 0.067(5) 0.047(5) 0.080(6) 0.004(4) 0.015(5) 0.022(5)
C10 0.232(17) 0.088(9) 0.072(7) -0.014(6) 0.047(9) -0.030(9)
C11 0.094(7) 0.061(5) 0.044(4) 0.003(4) 0.002(4) 0.023(5)
C12 0.076(6) 0.084(7) 0.049(5) 0.013(4) 0.006(4) 0.025(6)
C13 0.086(7) 0.071(6) 0.048(4) 0.001(4) -0.007(4) 0.032(6)
C14 0.063(6) 0.060(5) 0.055(4) 0.002(4) -0.009(4) 0.015(5)
C15 0.073(6) 0.066(6) 0.051(4) -0.005(4) -0.013(4) 0.030(5)
C16 0.076(6) 0.060(6) 0.042(4) -0.001(4) 0.004(4) 0.025(5)
C17 0.077(6) 0.071(5) 0.046(5) -0.010(4) -0.001(4) 0.029(5)
C18 0.068(8) 0.30(2) 0.086(8) -0.076(11) 0.012(6) 0.013(10)
C19 0.058(5) 0.098(8) 0.056(5) -0.011(5) -0.006(4) 0.031(5)
C20 0.065(5) 0.078(6) 0.084(6) -0.025(6) -0.021(5) 0.035(5)
C21 0.051(5) 0.086(6) 0.060(6) -0.006(5) -0.006(4) 0.029(4)
C22 0.049(4) 0.082(6) 0.065(5) -0.019(5) -0.004(4) 0.036(4)
C23 0.038(4) 0.078(6) 0.065(5) 0.007(5) 0.007(4) 0.030(4)
C24 0.041(4) 0.074(6) 0.058(5) -0.002(4) -0.003(4) 0.015(4)
C25 0.051(6) 0.065(6) 0.073(5) -0.009(4) 0.001(4) 0.018(5)
C26 0.060(7) 0.151(13) 0.31(2) -0.145(15) 0.006(10) 0.032(7)
C27 0.050(5) 0.074(6) 0.114(8) -0.022(6) 0.000(5) 0.035(5)
C28 0.070(6) 0.074(6) 0.093(7) 0.004(5) 0.017(5) 0.042(5)
C29 0.069(6) 0.064(6) 0.088(6) -0.011(5) -0.006(5) 0.043(5)
C30 0.059(5) 0.047(5) 0.087(6) -0.005(4) 0.004(5) 0.027(4)
C31 0.069(6) 0.048(5) 0.081(6) -0.010(4) -0.004(5) 0.034(4)
C32 0.057(5) 0.065(5) 0.076(5) -0.019(5) 0.000(4) 0.035(5)

loop_
_atom_type_symbol
_atom_type_description
_atom_type_scat_dispersion_real
_atom_type_scat_dispersion_imag
_atom_type_scat_source
C C 0.0033 0.0016 'International Tables Vol C Tables 4.2.6.8 and 6.1.1.4'
H H 0.0000 0.0000 'International Tables Vol C Tables 4.2.6.8 and 6.1.1.4'
N N 0.0061 0.0033 'International Tables Vol C Tables 4.2.6.8 and 6.1.1.4'
O O 0.0106 0.0060 'International Tables Vol C Tables 4.2.6.8 and 6.1.1.4'

loop_
_geom_angle_atom_site_label_1
_geom_angle_atom_site_label_2
_geom_angle_atom_site_label_3
_geom_angle
_geom_angle_site_symmetry_1
_geom_angle_site_symmetry_3
_geom_angle_publ_flag
O5A C33A N5A 119.0(9) . . ?
O5A C33A C21 117.8(10) . . ?
N5A C33A C21 123.3(8) . . ?
C33A N5A C34A 118.6(9) . . ?
C33A N5A C7 123.3(7) . . ?
C34A N5A C7 118.1(10) . . ?
N6A C35A O6A 117.9(10) . . ?
N6A C35A C13 123.6(8) . . ?
O6A C35A C13 118.5(10) . . ?
C36A N6A C35A 118.7(10) . . ?
C36A N6A C29 117.9(10) . . ?
C35A N6A C29 123.3(8) . . ?
N5B C33B O5B 118.6(9) . . ?
N5B C33B C7 123.3(7) . . ?
O5B C33B C7 118.1(10) . . ?
C34B N5B C33B 119.0(9) . . ?
C34B N5B C21 117.8(10) . . ?
C33B N5B C21 123.3(8) . . ?
O6B C35B N6B 118.7(10) . . ?
O6B C35B C29 117.9(10) . . ?
N6B C35B C29 123.3(8) . . ?
C35B N6B C36B 117.9(10) . . ?
C35B N6B C13 123.6(8) . . ?
C36B N6B C13 118.5(10) . . ?
C1 N1 C2 118.0(8) . . ?
C1 N1 C3 122.6(7) . . ?
C2 N1 C3 118.7(8) . . ?
C9 N2 C10 118.7(8) . . ?
C9 N2 C11 121.4(7) . . ?
C10 N2 C11 119.3(7) . . ?
C17 N3 C18 119.1(8) . . ?
C17 N3 C19 121.5(7) . . ?
C18 N3 C19 118.3(7) . . ?
C25 N4 C26 117.7(8) . . ?
C25 N4 C27 122.0(8) . . ?
C26 N4 C27 119.2(8) . . ?
O1 C1 N1 120.7(8) . . ?
O1 C1 C31 121.7(7) . . ?
N1 C1 C31 117.5(7) . . ?
C4 C3 C8 122.2(8) . . ?
C4 C3 N1 120.2(9) . . ?
C8 C3 N1 117.6(9) . . ?
C3 C4 C5 120.1(8) . . ?
C6 C5 C4 119.0(8) . . ?
C6 C5 C9 118.9(8) . . ?
C4 C5 C9 122.1(8) . . ?
C5 C6 C7 121.5(8) . . ?
C6 C7 C8 118.2(9) . . ?
C6 C7 C33B 122.6(8) . . ?
C8 C7 C33B 118.7(8) . . ?
C6 C7 N5A 122.6(8) . . ?
C8 C7 N5A 118.7(8) . . ?
C3 C8 C7 119.0(8) . . ?
O2 C9 N2 119.4(8) . . ?
O2 C9 C5 121.5(8) . . ?
N2 C9 C5 119.0(7) . . ?
C16 C11 C12 122.6(8) . . ?
C16 C11 N2 120.3(10) . . ?
C12 C11 N2 117.1(10) . . ?
C11 C12 C13 118.9(9) . . ?
C14 C13 C12 118.9(9) . . ?
C14 C13 C35A 121.1(8) . . ?
C12 C13 C35A 119.8(9) . . ?
C14 C13 N6B 121.1(8) . . ?
C12 C13 N6B 119.8(9) . . ?
C13 C14 C15 121.6(8) . . ?
C14 C15 C16 118.4(8) . . ?
C14 C15 C17 120.1(8) . . ?
C16 C15 C17 121.3(8) . . ?
C11 C16 C15 119.5(8) . . ?
O3 C17 N3 119.3(8) . . ?
O3 C17 C15 122.0(8) . . ?
N3 C17 C15 118.6(8) . . ?
C20 C19 C24 122.4(8) . . ?
C20 C19 N3 117.6(10) . . ?
C24 C19 N3 120.0(9) . . ?
C19 C20 C21 119.5(9) . . ?
C22 C21 C20 117.6(8) . . ?
C22 C21 C33A 123.3(8) . . ?
C20 C21 C33A 118.9(9) . . ?
C22 C21 N5B 123.3(8) . . ?
C20 C21 N5B 118.9(9) . . ?
C21 C22 C23 122.3(7) . . ?
C22 C23 C24 119.0(8) . . ?
C22 C23 C25 119.5(7) . . ?
C24 C23 C25 121.3(8) . . ?
C19 C24 C23 119.2(8) . . ?
O4 C25 N4 120.0(8) . . ?
O4 C25 C23 122.3(8) . . ?
N4 C25 C23 117.6(8) . . ?
C28 C27 C32 122.9(9) . . ?
C28 C27 N4 117.9(10) . . ?
C32 C27 N4 119.2(10) . . ?
C27 C28 C29 118.7(9) . . ?
C30 C29 C28 118.9(9) . . ?
C30 C29 N6A 122.6(8) . . ?
C28 C29 N6A 118.3(9) . . ?
C30 C29 C35B 122.6(8) . . ?
C28 C29 C35B 118.3(9) . . ?
C29 C30 C31 121.6(8) . . ?
C32 C31 C30 119.4(8) . . ?
C32 C31 C1 120.9(8) . . ?
C30 C31 C1 119.6(8) . . ?
C27 C32 C31 118.4(8) . . ?

loop_
_geom_bond_atom_site_label_1
_geom_bond_atom_site_label_2
_geom_bond_distance
_geom_bond_site_symmetry_2
_geom_bond_publ_flag
O5A C33A 1.307(12) . ?
C33A N5A 1.312(13) . ?
C33A C21 1.446(13) . ?
N5A C34A 1.327(12) . ?
N5A C7 1.426(13) . ?
O6A C35A 1.312(12) . ?
C35A N6A 1.311(13) . ?
C35A C13 1.449(13) . ?
N6A C36A 1.306(12) . ?
N6A C29 1.456(13) . ?
O5B C33B 1.327(12) . ?
C33B N5B 1.312(13) . ?
C33B C7 1.426(13) . ?
N5B C34B 1.307(12) . ?
N5B C21 1.446(13) . ?
O6B C35B 1.306(12) . ?
C35B N6B 1.311(13) . ?
C35B C29 1.456(13) . ?
N6B C36B 1.312(12) . ?
N6B C13 1.449(13) . ?
O1 C1 1.222(10) . ?
O2 C9 1.239(10) . ?
O3 C17 1.223(10) . ?
O4 C25 1.227(10) . ?
N1 C1 1.329(11) . ?
N1 C2 1.441(14) . ?
N1 C3 1.458(11) . ?
N2 C9 1.337(11) . ?
N2 C10 1.438(14) . ?
N2 C11 1.459(11) . ?
N3 C17 1.340(12) . ?
N3 C18 1.447(14) . ?
N3 C19 1.473(11) . ?
N4 C25 1.341(11) . ?
N4 C26 1.441(14) . ?
N4 C27 1.461(12) . ?
C1 C31 1.458(12) . ?
C3 C4 1.356(13) . ?
C3 C8 1.383(13) . ?
C4 C5 1.392(12) . ?
C5 C6 1.390(12) . ?
C5 C9 1.454(12) . ?
C6 C7 1.395(12) . ?
C7 C8 1.414(12) . ?
C11 C16 1.355(13) . ?
C11 C12 1.370(13) . ?
C12 C13 1.397(13) . ?
C13 C14 1.382(13) . ?
C14 C15 1.385(12) . ?
C15 C16 1.402(12) . ?
C15 C17 1.447(12) . ?
C19 C20 1.350(13) . ?
C19 C24 1.376(13) . ?
C20 C21 1.431(13) . ?
C21 C22 1.373(12) . ?
C22 C23 1.386(11) . ?
C23 C24 1.390(11) . ?
C23 C25 1.445(12) . ?
C27 C28 1.373(14) . ?
C27 C32 1.375(13) . ?
C28 C29 1.409(13) . ?
C29 C30 1.372(12) . ?
C30 C31 1.396(12) . ?
C31 C32 1.392(11) . ?
